data_2236415
loop_
_publ_author_name
'Manjunath, B. C.'
'Abdoh, M. M. M'
'Mallesha, L.'
'Mohana, K. N.'
'Lokanath, N. K.'

_publ_section_title
;
 4-[(3-Chloro-2-methylphenyl)iminomethyl]phenol
;
_journal_coeditor_code KJ2211
_journal_issue 11
_journal_name_full 'Acta Crystallographica Section E'
_journal_page_first o3191
_journal_paper_doi 10.1107/S1600536812043140
_journal_volume 68
_journal_year 2012
_chemical_formula_iupac 'C14 H12 Cl N O'
_chemical_formula_moiety 'C14 H12 Cl N O'
_chemical_formula_sum 'C14 H12 Cl N O'
_chemical_formula_weight 245.70
_chemical_name_systematic
;
4-[(3-Chloro-2-methylphenyl)iminomethyl]phenol
;
_space_group_IT_number 19
_symmetry_cell_setting orthorhombic
_symmetry_space_group_name_Hall 'P 2ac 2ab'
_symmetry_space_group_name_H-M 'P 21 21 21'
_atom_sites_solution_hydrogens geom
_atom_sites_solution_primary direct
_atom_sites_solution_secondary difmap
_cell_angle_alpha 90
_cell_angle_beta 90
_cell_angle_gamma 90
_cell_formula_units_Z 4
_cell_length_a 7.5271(9)
_cell_length_b 12.4095(15)
_cell_length_c 12.5800(14)
_cell_measurement_reflns_used 2042
_cell_measurement_temperature 103
_cell_measurement_theta_max 30.6
_cell_measurement_theta_min 2.3
_cell_volume 1175.1(2)
_computing_cell_refinement 'CrysAlis PRO (Oxford Diffraction, 2009)'
_computing_data_collection 'CrysAlis PRO (Oxford Diffraction, 2009)'
_computing_data_reduction 'CrysAlis PRO (Oxford Diffraction, 2009)'
_computing_molecular_graphics 'Mercury (Macrae <i>et al.</i>, 2006)'
_computing_publication_material 'publCIF (Westrip, 2010)'
_computing_structure_refinement 'SHELXL97 (Sheldrick, 2008)'
_computing_structure_solution 'SHELXS97 (Sheldrick, 2008)'
_diffrn_ambient_temperature 103
_diffrn_detector_area_resol_mean 16.0839
_diffrn_measured_fraction_theta_full 0.991
_diffrn_measured_fraction_theta_max 0.991
_diffrn_measurement_device_type 'Oxford Diffraction Xcalibur Eos'
_diffrn_measurement_method '\w scans'
_diffrn_radiation_monochromator graphite
_diffrn_radiation_source 'fine-focus sealed tube'
_diffrn_radiation_type MoK\a
_diffrn_radiation_wavelength 0.71073
_diffrn_reflns_av_R_equivalents 0.0373
_diffrn_reflns_av_sigmaI/netI 0.0406
_diffrn_reflns_limit_h_max 7
_diffrn_reflns_limit_h_min -10
_diffrn_reflns_limit_k_max 16
_diffrn_reflns_limit_k_min -17
_diffrn_reflns_limit_l_max 17
_diffrn_reflns_limit_l_min -16
_diffrn_reflns_number 6050
_diffrn_reflns_reduction_process
;
;
_diffrn_reflns_theta_full 30.56
_diffrn_reflns_theta_max 30.56
_diffrn_reflns_theta_min 2.31
_diffrn_standards_number 0
_exptl_absorpt_coefficient_mu 0.306
_exptl_absorpt_correction_type none
_exptl_crystal_colour brown
_exptl_crystal_density_diffrn 1.389
_exptl_crystal_density_method 'Not Measured'
_exptl_crystal_description block
_exptl_crystal_F_000 512
_exptl_crystal_size_max 0.260
_exptl_crystal_size_mid 0.200
_exptl_crystal_size_min 0.180
_refine_diff_density_max 0.710
_refine_diff_density_min -0.462
_refine_ls_extinction_method none
_refine_ls_goodness_of_fit_ref 1.069
_refine_ls_hydrogen_treatment constr
_refine_ls_matrix_type full
_refine_ls_number_parameters 155
_refine_ls_number_reflns 2042
_refine_ls_number_restraints 0
_refine_ls_restrained_S_all 1.069
_refine_ls_R_factor_all 0.0520
_refine_ls_R_factor_gt 0.0465
_refine_ls_shift/su_max 0.000
_refine_ls_shift/su_mean 0.000
_refine_ls_structure_factor_coef Fsqd
_refine_ls_weighting_details 'calc w=1/[\s^2^(Fo^2^)+(0.0838P)^2^+0.0338P] where P=(Fo^2^+2Fc^2^)/3'
_refine_ls_weighting_scheme calc
_refine_ls_wR_factor_gt 0.1185
_refine_ls_wR_factor_ref 0.1231
_reflns_number_gt 1856
_reflns_number_total 2042
_reflns_threshold_expression I>2\s(I)
_cod_data_source_file kj2211.cif
_cod_data_source_block I
_cod_database_code 2236415
_cod_database_fobs_code 2236415

loop_
_symmetry_equiv_pos_site_id
_symmetry_equiv_pos_as_xyz
1 x,y,z
2 1/2-x,-y,1/2+z
3 1/2+x,1/2-y,-z
4 -x,1/2+y,1/2-z

loop_
_atom_site_aniso_label
_atom_site_aniso_U_11
_atom_site_aniso_U_22
_atom_site_aniso_U_33
_atom_site_aniso_U_12
_atom_site_aniso_U_13
_atom_site_aniso_U_23
Cl1 0.0193(3) 0.0256(3) 0.0169(3) -0.0005(2) 0.0037(2) -0.0025(2)
O2 0.0225(9) 0.0216(8) 0.0160(8) -0.0038(7) 0.0057(7) -0.0002(7)
N3 0.0108(9) 0.0184(9) 0.0160(9) -0.0002(7) 0.0016(8) 0.0019(7)
C4 0.0096(10) 0.0162(10) 0.0168(11) -0.0014(8) 0.0009(9) 0.0013(8)
C5 0.0083(9) 0.0180(10) 0.0170(11) -0.0006(8) -0.0017(9) 0.0008(8)
C6 0.0082(9) 0.0213(10) 0.0146(10) -0.0013(8) 0.0015(8) -0.0017(8)
C7 0.0150(11) 0.0215(11) 0.0180(12) -0.0024(9) 0.0001(9) 0.0043(9)
C8 0.0147(11) 0.0183(11) 0.0246(12) -0.0002(9) -0.0011(10) 0.0039(9)
C9 0.0108(10) 0.0173(11) 0.0214(12) 0.0014(8) 0.0012(9) -0.0009(9)
C10 0.0108(10) 0.0171(10) 0.0191(11) 0.0005(8) 0.0020(9) 0.0000(8)
C11 0.0104(9) 0.0191(10) 0.0144(10) 0.0004(8) 0.0002(9) 0.0009(9)
C12 0.0133(10) 0.0189(10) 0.0164(11) 0.0002(8) -0.0002(9) -0.0003(8)
C13 0.0121(10) 0.0175(10) 0.0167(10) -0.0003(8) 0.0017(9) 0.0002(9)
C14 0.0121(9) 0.0175(10) 0.0148(10) 0.0013(8) 0.0016(8) 0.0001(8)
C15 0.0172(11) 0.0178(10) 0.0160(11) -0.0013(9) -0.0001(10) -0.0026(8)
C16 0.0135(11) 0.0151(10) 0.0196(11) -0.0014(8) -0.0012(9) 0.0008(9)
C17 0.0185(12) 0.0180(11) 0.0207(12) 0.0029(9) 0.0033(10) 0.0003(9)

loop_
_atom_site_type_symbol
_atom_site_label
_atom_site_fract_x
_atom_site_fract_y
_atom_site_fract_z
_atom_site_U_iso_or_equiv
_atom_site_thermal_displace_type
_atom_site_calc_flag
_atom_site_refinement_flags
_atom_site_occupancy
Cl Cl1 0.20725(8) 0.07415(5) 0.21487(5) 0.0206(2) Uani . . 1.000
O O2 -0.2400(2) 0.06296(14) 1.08991(14) 0.0200(5) Uani . . 1.000
N N3 -0.0186(3) 0.11403(16) 0.60025(16) 0.0151(5) Uani . . 1.000
C C4 0.0219(3) 0.16256(18) 0.50001(19) 0.0142(6) Uani . . 1.000
C C5 0.0934(3) 0.09792(18) 0.41844(19) 0.0144(6) Uani . . 1.000
C C6 0.1173(3) 0.1473(2) 0.31955(19) 0.0147(6) Uani . . 1.000
C C7 0.0749(3) 0.2551(2) 0.3006(2) 0.0182(7) Uani . . 1.000
C C8 0.0060(3) 0.3171(2) 0.3831(2) 0.0192(7) Uani . . 1.000
C C9 -0.0203(3) 0.27089(18) 0.4822(2) 0.0165(6) Uani . . 1.000
C C10 0.0205(3) 0.16597(19) 0.68499(19) 0.0157(6) Uani . . 1.000
C C11 -0.0336(3) 0.13243(19) 0.79125(19) 0.0146(6) Uani . . 1.000
C C12 -0.1136(3) 0.03193(19) 0.81002(19) 0.0162(6) Uani . . 1.000
C C13 -0.1794(3) 0.00693(19) 0.91011(19) 0.0154(6) Uani . . 1.000
C C14 -0.1689(3) 0.08211(19) 0.99228(18) 0.0148(6) Uani . . 1.000
C C15 -0.0820(3) 0.18052(19) 0.9758(2) 0.0170(6) Uani . . 1.000
C C16 -0.0153(3) 0.20481(19) 0.8757(2) 0.0161(6) Uani . . 1.000
C C17 0.1424(3) -0.01811(19) 0.4369(2) 0.0191(7) Uani . . 1.000
H H2 -0.28810 0.00190 1.09040 0.0300 Uiso calc R 1.000
H H7 0.09280 0.28580 0.23230 0.0220 Uiso calc R 1.000
H H8 -0.02280 0.39070 0.37150 0.0230 Uiso calc R 1.000
H H9 -0.06730 0.31310 0.53850 0.0200 Uiso calc R 1.000
H H10 0.08860 0.23010 0.67830 0.0190 Uiso calc R 1.000
H H12 -0.12270 -0.01910 0.75400 0.0190 Uiso calc R 1.000
H H13 -0.23160 -0.06160 0.92270 0.0180 Uiso calc R 1.000
H H15 -0.06890 0.23030 1.03260 0.0200 Uiso calc R 1.000
H H16 0.04360 0.27160 0.86450 0.0190 Uiso calc R 1.000
H H17A 0.09600 -0.06240 0.37870 0.0290 Uiso calc R 1.000
H H17B 0.09100 -0.04250 0.50440 0.0290 Uiso calc R 1.000
H H17C 0.27200 -0.02500 0.43980 0.0290 Uiso calc R 1.000

loop_
_atom_type_symbol
_atom_type_description
_atom_type_scat_dispersion_real
_atom_type_scat_dispersion_imag
_atom_type_scat_source
O O 0.0106 0.0060 'International Tables Vol C Tables 4.2.6.8 and 6.1.1.4'
N N 0.0061 0.0033 'International Tables Vol C Tables 4.2.6.8 and 6.1.1.4'
Cl Cl 0.1484 0.1585 'International Tables Vol C Tables 4.2.6.8 and 6.1.1.4'
H H 0.0000 0.0000 'International Tables Vol C Tables 4.2.6.8 and 6.1.1.4'
C C 0.0033 0.0016 'International Tables Vol C Tables 4.2.6.8 and 6.1.1.4'

loop_
_geom_angle_atom_site_label_1
_geom_angle_atom_site_label_2
_geom_angle_atom_site_label_3
_geom_angle
_geom_angle_publ_flag
C14 O2 H2 109.00 no
C4 N3 C10 118.2(2) no
N3 C4 C5 118.9(2) no
C5 C4 C9 121.1(2) no
N3 C4 C9 119.8(2) no
C4 C5 C6 116.6(2) no
C4 C5 C17 121.7(2) no
C6 C5 C17 121.7(2) no
Cl1 C6 C5 119.71(18) no
Cl1 C6 C7 117.42(18) no
C5 C6 C7 122.9(2) no
C6 C7 C8 119.2(2) no
C7 C8 C9 119.7(2) no
C4 C9 C8 120.6(2) no
N3 C10 C11 123.8(2) no
C10 C11 C16 119.1(2) no
C12 C11 C16 119.0(2) no
C10 C11 C12 121.8(2) no
C11 C12 C13 120.3(2) no
C12 C13 C14 120.2(2) no
O2 C14 C13 122.0(2) no
O2 C14 C15 118.0(2) no
C13 C14 C15 120.0(2) no
C14 C15 C16 119.5(2) no
C11 C16 C15 120.9(2) no
C6 C7 H7 120.00 no
C8 C7 H7 120.00 no
C7 C8 H8 120.00 no
C9 C8 H8 120.00 no
C4 C9 H9 120.00 no
C8 C9 H9 120.00 no
N3 C10 H10 118.00 no
C11 C10 H10 118.00 no
C11 C12 H12 120.00 no
C13 C12 H12 120.00 no
C12 C13 H13 120.00 no
C14 C13 H13 120.00 no
C14 C15 H15 120.00 no
C16 C15 H15 120.00 no
C11 C16 H16 120.00 no
C15 C16 H16 119.00 no
C5 C17 H17A 110.00 no
C5 C17 H17B 109.00 no
C5 C17 H17C 109.00 no
H17A C17 H17B 109.00 no
H17A C17 H17C 109.00 no
H17B C17 H17C 109.00 no

loop_
_geom_bond_atom_site_label_1
_geom_bond_atom_site_label_2
_geom_bond_distance
_geom_bond_publ_flag
Cl1 C6 1.737(2) no
O2 C14 1.361(3) no
O2 H2 0.8400 no
N3 C4 1.430(3) no
N3 C10 1.280(3) no
C4 C9 1.399(3) no
C4 C5 1.409(3) no
C5 C6 1.398(3) no
C5 C17 1.504(3) no
C6 C7 1.396(3) no
C7 C8 1.392(3) no
C8 C9 1.386(4) no
C10 C11 1.458(3) no
C11 C16 1.398(3) no
C11 C12 1.405(3) no
C12 C13 1.388(3) no
C13 C14 1.395(3) no
C14 C15 1.401(3) no
C15 C16 1.389(4) no
C7 H7 0.9500 no
C8 H8 0.9500 no
C9 H9 0.9500 no
C10 H10 0.9500 no
C12 H12 0.9500 no
C13 H13 0.9500 no
C15 H15 0.9500 no
C16 H16 0.9500 no
C17 H17A 0.9800 no
C17 H17B 0.9800 no
C17 H17C 0.9800 no

loop_
_geom_hbond_atom_site_label_D
_geom_hbond_atom_site_label_H
_geom_hbond_atom_site_label_A
_geom_hbond_site_symmetry_A
_geom_hbond_distance_DH
_geom_hbond_distance_HA
_geom_hbond_distance_DA
_geom_hbond_angle_DHA
_geom_hbond_publ_flag
O2 H2 N3 2_455 0.8400 2.0500 2.854(3) 160.00 yes
C12 H12 O2 2_454 0.9500 2.3700 3.204(3) 146.00 no
C17 H17B N3 . 0.9800 2.4300 2.895(3) 108.00 no
C17 H17C Cg 2_554 0.98 2.73 3.649(2) 157 yes

loop_
_geom_torsion_atom_site_label_1
_geom_torsion_atom_site_label_2
_geom_torsion_atom_site_label_3
_geom_torsion_atom_site_label_4
_geom_torsion
_geom_torsion_publ_flag
C10 N3 C4 C5 138.4(2) no
C10 N3 C4 C9 -45.7(3) no
C4 N3 C10 C11 171.9(2) no
N3 C4 C5 C6 175.1(2) no
N3 C4 C5 C17 -5.2(3) no
C9 C4 C5 C6 -0.8(3) no
C9 C4 C5 C17 178.9(2) no
N3 C4 C9 C8 -175.3(2) no
C5 C4 C9 C8 0.6(3) no
C4 C5 C6 Cl1 179.21(17) no
C4 C5 C6 C7 0.5(3) no
C17 C5 C6 Cl1 -0.5(3) no
C17 C5 C6 C7 -179.2(2) no
Cl1 C6 C7 C8 -178.66(18) no
C5 C6 C7 C8 0.1(3) no
C6 C7 C8 C9 -0.4(3) no
C7 C8 C9 C4 0.0(3) no
N3 C10 C11 C12 8.7(4) no
N3 C10 C11 C16 -167.4(2) no
C10 C11 C12 C13 -173.6(2) no
C16 C11 C12 C13 2.5(3) no
C10 C11 C16 C15 173.2(2) no
C12 C11 C16 C15 -2.9(3) no
C11 C12 C13 C14 1.0(3) no
C12 C13 C14 O2 176.5(2) no
C12 C13 C14 C15 -4.0(3) no
O2 C14 C15 C16 -177.0(2) no
C13 C14 C15 C16 3.5(3) no
C14 C15 C16 C11 0.0(3) no

loop_
_cod_related_entry_id
_cod_related_entry_database
_cod_related_entry_code
1 ChemSpider 12551772
